data_2239236
loop_
_publ_author_name
'Geiger, H. Cristina'
'Donohoe, James S.'
'Geiger, David K.'

_publ_section_title
;
 4-Bromo-2-(5-bromothiophen-2-yl)-1-[(5-bromothiophen-2-yl)methyl]-5,6-dimethyl-1<i>H</i>-benzimidazole
;
_journal_coeditor_code RZ5112
_journal_issue 4
_journal_name_full 'Acta Crystallographica Section E'
_journal_page_first o486
_journal_page_last o487
_journal_paper_doi 10.1107/S160053681400628X
_journal_volume 70
_journal_year 2014
_chemical_formula_iupac 'C18 H13 Br3 N2 S2'
_chemical_formula_moiety 'C18 H13 Br3 N2 S2'
_chemical_formula_sum 'C18 H13 Br3 N2 S2'
_chemical_formula_weight 561.15
_chemical_name_systematic
;
4-Bromo-2-(5-bromothiophen-2-yl)-1-[(5-bromothiophen-2-yl)methyl]-5,6-dimethyl-1<i>H</i>-benzimidazole
;
_space_group_crystal_system monoclinic
_space_group_IT_number 14
_symmetry_space_group_name_Hall '-P 2yn'
_symmetry_space_group_name_H-M 'P 1 21/n 1'
_atom_sites_solution_hydrogens geom
_atom_sites_solution_primary direct
_atom_sites_solution_secondary difmap
_cell_angle_alpha 90
_cell_angle_beta 98.305(3)
_cell_angle_gamma 90
_cell_formula_units_Z 4
_cell_length_a 13.6796(13)
_cell_length_b 9.6144(8)
_cell_length_c 14.8093(15)
_cell_measurement_reflns_used 4288
_cell_measurement_temperature 200.(2)
_cell_measurement_theta_max 24.9957
_cell_measurement_theta_min 2.5325
_cell_volume 1927.3(3)
_computing_cell_refinement 'SAINT (Bruker, 2013)'
_computing_data_collection 'APEX2 (Bruker, 2013)'
_computing_data_reduction 'SAINT (Bruker, 2013)'
_computing_molecular_graphics 'PLATON (Spek, 2009) and Mercury (Macrae <i>et al.</i>, 2008)'
_computing_publication_material 'publCIF (Westrip, 2010)'
_computing_structure_refinement 'SHELXL2013 (Sheldrick, 2013)'
_computing_structure_solution 'SHELXS97 (Sheldrick, 2008)'
_diffrn_ambient_temperature 200.(2)
_diffrn_detector_area_resol_mean 8.3330
_diffrn_measured_fraction_theta_full 0.996
_diffrn_measured_fraction_theta_max 0.996
_diffrn_measurement_device_type 'Bruker SMART X2S benchtop'
_diffrn_measurement_method '\w scans'
_diffrn_radiation_monochromator 'doubly curved silicon crystal'
_diffrn_radiation_type 'Mo Ka'
_diffrn_radiation_wavelength 0.71073
_diffrn_reflns_av_R_equivalents 0.0356
_diffrn_reflns_limit_h_max 16
_diffrn_reflns_limit_h_min -16
_diffrn_reflns_limit_k_max 11
_diffrn_reflns_limit_k_min -11
_diffrn_reflns_limit_l_max 11
_diffrn_reflns_limit_l_min -17
_diffrn_reflns_number 12301
_diffrn_reflns_theta_full 25.46
_diffrn_reflns_theta_max 25.46
_diffrn_reflns_theta_min 1.90
_exptl_absorpt_coefficient_mu 6.500
_exptl_absorpt_correction_T_max 0.56
_exptl_absorpt_correction_T_min 0.35
_exptl_absorpt_correction_type multi-scan
_exptl_absorpt_process_details '(SADABS; Bruker, 2013)'
_exptl_crystal_colour 'clear colourless'
_exptl_crystal_density_diffrn 1.934
_exptl_crystal_density_method 'not measured'
_exptl_crystal_description plate
_exptl_crystal_F_000 1088
_exptl_crystal_size_max 0.600
_exptl_crystal_size_mid 0.400
_exptl_crystal_size_min 0.100
_refine_diff_density_max 0.868
_refine_diff_density_min -1.903
_refine_ls_extinction_method none
_refine_ls_goodness_of_fit_ref 1.055
_refine_ls_hydrogen_treatment constr
_refine_ls_matrix_type full
_refine_ls_number_parameters 247
_refine_ls_number_reflns 3561
_refine_ls_number_restraints 16
_refine_ls_restrained_S_all 1.053
_refine_ls_R_factor_all 0.0739
_refine_ls_R_factor_gt 0.0557
_refine_ls_shift/su_max 0.000
_refine_ls_shift/su_mean 0.000
_refine_ls_structure_factor_coef Fsqd
_refine_ls_weighting_details 'w=1/[\s^2^(Fo^2^)+(0.0876P)^2^+13.3538P] where P=(Fo^2^+2Fc^2^)/3'
_refine_ls_weighting_scheme calc
_refine_ls_wR_factor_gt 0.1675
_refine_ls_wR_factor_ref 0.1793
_reflns_number_gt 2810
_reflns_number_total 3561
_reflns_threshold_expression I>2\s(I)
_cod_data_source_file rz5112sup1.cif
_cod_data_source_block I
_cod_original_sg_symbol_H-M 'P 21/n'
_cod_database_code 2239236
_cod_database_fobs_code 2239236

loop_
_symmetry_equiv_pos_as_xyz
'x, y, z'
'-x+1/2, y+1/2, -z+1/2'
'-x, -y, -z'
'x-1/2, -y-1/2, z-1/2'

loop_
_atom_site_type_symbol
_atom_site_label
_atom_site_fract_x
_atom_site_fract_y
_atom_site_fract_z
_atom_site_U_iso_or_equiv
_atom_site_adp_type
_atom_site_calc_flag
_atom_site_occupancy
_atom_site_disorder_assembly
_atom_site_disorder_group
C C1 0.6567(5) 0.4489(7) 0.0616(5) 0.0297(15) Uani d 1.0 . .
C C2 0.5806(5) 0.3747(7) 0.0935(5) 0.0291(15) Uani d 1.0 . .
C C3 0.5164(5) 0.2979(7) 0.0299(5) 0.0328(16) Uani d 1.0 . .
C C4 0.5271(6) 0.2972(7) -0.0623(5) 0.0345(17) Uani d 1.0 . .
C C5 0.6069(6) 0.3752(9) -0.0909(5) 0.0388(18) Uani d 1.0 . .
C C6 0.6698(6) 0.4519(8) -0.0296(5) 0.0341(16) Uani d 1.0 . .
H H6 0.7211 0.5058 -0.0491 0.041 Uiso calc 1.0 . .
C C41 0.4614(7) 0.2091(9) -0.1300(6) 0.048(2) Uani d 1.0 . .
H H41A 0.4983 0.1275 -0.146 0.071 Uiso calc 1.0 . .
H H41B 0.4395 0.2637 -0.185 0.071 Uiso calc 1.0 . .
H H41C 0.4037 0.1787 -0.1029 0.071 Uiso calc 1.0 . .
C C51 0.6220(7) 0.3744(12) -0.1887(5) 0.055(2) Uani d 1.0 . .
H H51A 0.6732 0.442 -0.1979 0.083 Uiso calc 1.0 . .
H H51B 0.56 0.3992 -0.2271 0.083 Uiso calc 1.0 . .
H H51C 0.6426 0.2813 -0.2053 0.083 Uiso calc 1.0 . .
Br Br3 0.41595(6) 0.19379(9) 0.07516(6) 0.0461(3) Uani d 1.0 . .
N N1 0.7086(4) 0.5125(6) 0.1385(4) 0.0291(13) Uani d 1.0 . .
C C7 0.6621(5) 0.4710(7) 0.2112(5) 0.0282(15) Uani d 1.0 . .
N N2 0.5860(4) 0.3888(6) 0.1866(4) 0.0284(13) Uani d 1.0 . .
C C8 0.6925(12) 0.5165(15) 0.3059(6) 0.0252(18) Uani d 0.876(7) A 1
C C9 0.7801(11) 0.5660(14) 0.3497(7) 0.031(2) Uani d 0.876(7) A 1
H H9 0.8365 0.5803 0.3203 0.037 Uiso calc 0.876(7) A 1
C C10 0.7787(8) 0.5937(9) 0.4431(6) 0.030(2) Uani d 0.876(7) A 1
H H10 0.8334 0.6288 0.4835 0.036 Uiso calc 0.876(7) A 1
C C11 0.6903(8) 0.5643(9) 0.4674(5) 0.032(2) Uani d 0.876(7) A 1
S S1 0.6069(8) 0.5018(9) 0.3795(3) 0.0336(12) Uani d 0.876(7) A 1
Br Br1 0.65371(11) 0.5955(3) 0.58337(8) 0.0544(5) Uani d 0.876(7) A 1
C C80 0.685(8) 0.502(10) 0.302(3) 0.0252(18) Uani d 0.124(7) A 2
C C90 0.775(7) 0.543(11) 0.347(4) 0.031(2) Uani d 0.124(7) A 2
H H90 0.8304 0.5603 0.3166 0.037 Uiso calc 0.124(7) A 2
C C100 0.777(5) 0.557(9) 0.442(4) 0.030(2) Uani d 0.124(7) A 2
H H100 0.8338 0.5836 0.4829 0.036 Uiso calc 0.124(7) A 2
C C110 0.689(4) 0.529(7) 0.4662(19) 0.032(2) Uani d 0.124(7) A 2
S S10 0.602(6) 0.480(8) 0.377(2) 0.0336(12) Uani d 0.124(7) A 2
Br Br10 0.6580(9) 0.530(2) 0.5862(6) 0.0544(5) Uani d 0.124(7) A 2
C C12 0.7869(5) 0.6148(7) 0.1354(5) 0.0312(16) Uani d 1.0 . .
H H12A 0.7851 0.6824 0.1856 0.037 Uiso calc 1.0 . .
H H12B 0.7734 0.6666 0.0772 0.037 Uiso calc 1.0 . .
C C13 0.8884(5) 0.5541(7) 0.1435(4) 0.0267(15) Uani d 1.0 . .
C C14 0.9740(6) 0.6115(9) 0.1828(5) 0.0399(18) Uani d 1.0 . .
H H14 0.9773 0.6971 0.2151 0.048 Uiso calc 1.0 . .
C C15 1.0593(6) 0.5319(9) 0.1713(6) 0.0426(19) Uani d 1.0 . .
H H15 1.1251 0.5573 0.195 0.051 Uiso calc 1.0 . .
C C16 1.0341(6) 0.4152(8) 0.1220(5) 0.0387(18) Uani d 1.0 . .
S S2 0.90879(16) 0.3984(2) 0.09103(14) 0.0396(5) Uani d 1.0 . .
Br Br2 1.11809(9) 0.28087(11) 0.08705(7) 0.0637(4) Uani d 1.0 . .

loop_
_atom_site_aniso_label
_atom_site_aniso_U_11
_atom_site_aniso_U_22
_atom_site_aniso_U_33
_atom_site_aniso_U_12
_atom_site_aniso_U_13
_atom_site_aniso_U_23
C1 0.036(4) 0.020(3) 0.032(4) 0.003(3) 0.005(3) 0.001(3)
C2 0.034(4) 0.021(3) 0.032(4) 0.009(3) 0.003(3) 0.003(3)
C3 0.033(4) 0.025(4) 0.037(4) 0.003(3) -0.005(3) 0.003(3)
C4 0.037(4) 0.029(4) 0.035(4) 0.015(3) -0.004(3) -0.001(3)
C5 0.040(4) 0.046(5) 0.029(4) 0.019(4) 0.002(3) 0.004(3)
C6 0.038(4) 0.035(4) 0.029(4) 0.005(3) 0.007(3) 0.002(3)
C41 0.049(5) 0.050(5) 0.039(4) 0.007(4) -0.010(4) -0.009(4)
C51 0.049(5) 0.086(7) 0.030(4) 0.023(5) 0.000(4) 0.001(4)
Br3 0.0447(5) 0.0381(5) 0.0518(5) -0.0119(4) -0.0055(4) 0.0037(4)
N1 0.034(3) 0.026(3) 0.027(3) -0.006(3) 0.004(2) -0.002(2)
C7 0.033(4) 0.021(3) 0.031(4) 0.002(3) 0.006(3) 0.001(3)
N2 0.031(3) 0.021(3) 0.032(3) -0.002(2) 0.002(2) 0.001(2)
C8 0.030(5) 0.017(4) 0.029(3) -0.003(3) 0.007(3) 0.002(3)
C9 0.030(4) 0.029(6) 0.033(4) -0.007(4) 0.005(3) -0.001(3)
C10 0.036(4) 0.023(6) 0.029(4) -0.006(4) 0.000(3) 0.001(4)
C11 0.050(5) 0.019(5) 0.027(4) -0.002(4) 0.006(3) 0.003(3)
S1 0.0328(17) 0.038(4) 0.0307(10) -0.0099(19) 0.0077(9) -0.0001(11)
Br1 0.0781(7) 0.0542(15) 0.0354(5) -0.0216(8) 0.0230(5) -0.0079(6)
C80 0.030(5) 0.017(4) 0.029(3) -0.003(3) 0.007(3) 0.002(3)
C90 0.030(4) 0.029(6) 0.033(4) -0.007(4) 0.005(3) -0.001(3)
C100 0.036(4) 0.023(6) 0.029(4) -0.006(4) 0.000(3) 0.001(4)
C110 0.050(5) 0.019(5) 0.027(4) -0.002(4) 0.006(3) 0.003(3)
S10 0.0328(17) 0.038(4) 0.0307(10) -0.0099(19) 0.0077(9) -0.0001(11)
Br10 0.0781(7) 0.0542(15) 0.0354(5) -0.0216(8) 0.0230(5) -0.0079(6)
C12 0.039(4) 0.025(3) 0.031(4) -0.006(3) 0.008(3) 0.003(3)
C13 0.035(4) 0.023(3) 0.024(3) 0.001(3) 0.009(3) 0.001(3)
C14 0.044(5) 0.037(4) 0.039(4) 0.000(4) 0.007(4) -0.006(3)
C15 0.032(4) 0.052(5) 0.046(5) 0.000(4) 0.011(3) -0.002(4)
C16 0.041(5) 0.042(4) 0.036(4) 0.009(4) 0.014(3) 0.005(3)
S2 0.0445(11) 0.0302(10) 0.0444(11) 0.0010(9) 0.0071(9) -0.0083(8)
Br2 0.0795(7) 0.0563(6) 0.0619(6) 0.0217(5) 0.0329(5) 0.0114(5)

loop_
_atom_type_symbol
_atom_type_description
_atom_type_scat_dispersion_real
_atom_type_scat_dispersion_imag
_atom_type_scat_source
C C 0.0033 0.0016 'International Tables Vol C Tables 4.2.6.8 and 6.1.1.4'
H H 0.0000 0.0000 'International Tables Vol C Tables 4.2.6.8 and 6.1.1.4'
N N 0.0061 0.0033 'International Tables Vol C Tables 4.2.6.8 and 6.1.1.4'
S S 0.1246 0.1234 'International Tables Vol C Tables 4.2.6.8 and 6.1.1.4'
Br Br -0.2901 2.4595 'International Tables Vol C Tables 4.2.6.8 and 6.1.1.4'

loop_
_geom_angle_atom_site_label_1
_geom_angle_atom_site_label_2
_geom_angle_atom_site_label_3
_geom_angle
C6 C1 N1 131.5(7)
C6 C1 C2 123.1(7)
N1 C1 C2 105.3(6)
N2 C2 C1 110.7(6)
N2 C2 C3 131.5(7)
C1 C2 C3 117.8(7)
C4 C3 C2 121.1(7)
C4 C3 Br3 121.7(6)
C2 C3 Br3 117.1(5)
C3 C4 C5 118.5(7)
C3 C4 C41 121.2(8)
C5 C4 C41 120.2(7)
C6 C5 C4 121.0(7)
C6 C5 C51 118.9(8)
C4 C5 C51 120.0(8)
C5 C6 C1 118.4(7)
C5 C6 H6 120.8
C1 C6 H6 120.8
C4 C41 H41A 109.5
C4 C41 H41B 109.5
H41A C41 H41B 109.5
C4 C41 H41C 109.5
H41A C41 H41C 109.5
H41B C41 H41C 109.5
C5 C51 H51A 109.5
C5 C51 H51B 109.5
H51A C51 H51B 109.5
C5 C51 H51C 109.5
H51A C51 H51C 109.5
H51B C51 H51C 109.5
C7 N1 C1 105.8(6)
C7 N1 C12 129.7(6)
C1 N1 C12 124.1(6)
N2 C7 C80 118.(4)
N2 C7 N1 113.0(6)
C80 C7 N1 129.(4)
N2 C7 C8 123.1(7)
N1 C7 C8 123.9(7)
C7 N2 C2 105.2(6)
C9 C8 C7 131.8(10)
C9 C8 S1 111.1(6)
C7 C8 S1 117.1(8)
C8 C9 C10 113.4(7)
C8 C9 H9 123.3
C10 C9 H9 123.3
C11 C10 C9 111.3(7)
C11 C10 H10 124.4
C9 C10 H10 124.4
C10 C11 S1 113.5(6)
C10 C11 Br1 125.5(6)
S1 C11 Br1 120.9(5)
C11 S1 C8 90.7(4)
C90 C80 C7 127.(6)
C90 C80 S10 111.0(17)
C7 C80 S10 122.(6)
C80 C90 C100 114.(2)
C80 C90 H90 123.2
C100 C90 H90 123.2
C110 C100 C90 111.(2)
C110 C100 H100 124.5
C90 C100 H100 124.5
C100 C110 S10 113.7(16)
C100 C110 Br10 126.(2)
S10 C110 Br10 120.(2)
C110 S10 C80 90.7(13)
N1 C12 C13 114.3(6)
N1 C12 H12A 108.7
C13 C12 H12A 108.7
N1 C12 H12B 108.7
C13 C12 H12B 108.7
H12A C12 H12B 107.6
C14 C13 C12 127.9(7)
C14 C13 S2 111.2(6)
C12 C13 S2 120.7(5)
C13 C14 C15 113.8(7)
C13 C14 H14 123.1
C15 C14 H14 123.1
C16 C15 C14 111.1(7)
C16 C15 H15 124.5
C14 C15 H15 124.5
C15 C16 S2 112.9(6)
C15 C16 Br2 127.4(6)
S2 C16 Br2 119.7(5)
C16 S2 C13 91.1(4)

loop_
_geom_bond_atom_site_label_1
_geom_bond_atom_site_label_2
_geom_bond_distance
C1 C6 1.389(10)
C1 N1 1.393(9)
C1 C2 1.399(10)
C2 N2 1.376(9)
C2 C3 1.402(10)
C3 C4 1.394(11)
C3 Br3 1.899(8)
C4 C5 1.439(12)
C4 C41 1.506(11)
C5 C6 1.372(11)
C5 C51 1.492(11)
C6 H6 0.95
C41 H41A 0.98
C41 H41B 0.98
C41 H41C 0.98
C51 H51A 0.98
C51 H51B 0.98
C51 H51C 0.98
N1 C7 1.387(9)
N1 C12 1.460(9)
C7 N2 1.317(9)
C7 C80 1.37(5)
C7 C8 1.470(11)
C8 C9 1.363(10)
C8 S1 1.717(7)
C9 C10 1.410(10)
C9 H9 0.95
C10 C11 1.341(11)
C10 H10 0.95
C11 S1 1.711(8)
C11 Br1 1.882(8)
C80 C90 1.36(2)
C80 S10 1.717(19)
C90 C100 1.41(2)
C90 H90 0.95
C100 C110 1.34(2)
C100 H100 0.95
C110 S10 1.710(19)
C110 Br10 1.884(18)
C12 C13 1.494(10)
C12 H12A 0.99
C12 H12B 0.99
C13 C14 1.349(11)
C13 S2 1.728(7)
C14 C15 1.426(11)
C14 H14 0.95
C15 C16 1.356(12)
C15 H15 0.95
C16 S2 1.717(8)
C16 Br2 1.852(8)

loop_
_geom_hbond_atom_site_label_D
_geom_hbond_atom_site_label_H
_geom_hbond_atom_site_label_A
_geom_hbond_site_symmetry_A
_geom_hbond_distance_DH
_geom_hbond_distance_HA
_geom_hbond_distance_DA
_geom_hbond_angle_DHA
_geom_hbond_publ_flag
C14 H14 N2 2_655 0.95 2.57 3.461(10) 155.5 yes
